data_7709660
loop_
_publ_author_name
'Drescher, Wiebke'
'Kleeberg, Christian'

_publ_section_title
;
 Ligand properties of boryl ligands in bis-boryl rhodium(iii) complexes: a
 case study
;
_journal_name_full 'Dalton Transactions'
_journal_paper_doi 10.1039/D1DT04276A
_journal_year 2022
_chemical_formula_moiety 'C19.50 H46.50 B2 Cl O4 P2.50 Rh'
_chemical_formula_sum 'C19.5 H46.5 B2 Cl O4 P2.5 Rh'
_chemical_formula_weight 582.47
_space_group_crystal_system triclinic
_space_group_IT_number 2
_space_group_name_Hall '-P 1'
_space_group_name_H-M_alt 'P -1'
_atom_sites_solution_hydrogens geom
_atom_sites_solution_primary difmap
_atom_sites_solution_secondary iterative
_audit_creation_method SHELXL-2018/3
_audit_update_record
;
2021-12-20 deposited with the CCDC.	2022-02-24 downloaded from the CCDC.
;
_cell_angle_alpha 60.9680(10)
_cell_angle_beta 85.3340(10)
_cell_angle_gamma 85.9870(10)
_cell_formula_units_Z 8
_cell_length_a 17.6266(2)
_cell_length_b 19.1196(2)
_cell_length_c 19.3690(2)
_cell_measurement_reflns_used 290994
_cell_measurement_temperature 100(2)
_cell_measurement_theta_max 38.4390
_cell_measurement_theta_min 2.5910
_cell_volume 5685.01(12)
_computing_cell_refinement
;
 CrysAlisPro 1.171.40.50a (Rigaku Oxford Diffraction, 2018)
;
_computing_data_collection
;
 CrysAlisPro 1.171.40.50a (Rigaku Oxford Diffraction, 2018)
;
_computing_data_reduction
;
 CrysAlisPro 1.171.40.50a (Rigaku Oxford Diffraction, 2018)
;
_computing_molecular_graphics
;
 K. Brandenburg, 2017, Diamond 4.4.1, Crystal Impact GbR, Bonn, Germany.
;
_computing_publication_material
;
 WinGX v2014.1 (L. J. Farrugia, J. Appl. Cryst., 2012, 45, 849-854.)
;
_computing_structure_refinement
;
 SHELXL-2018/3 (G. M. Sheldrick, Acta Cryst., 2015, C71, 3--8)
;
_computing_structure_solution
;
 SHELXT (Ver. 2014/5) (G. M. Sheldrick, Acta Cryst., 2015, A71, 3--8)
;
_diffrn_ambient_environment N~2~
_diffrn_ambient_temperature 100(2)
_diffrn_detector 'CCD plate'
_diffrn_detector_type HyPix
_diffrn_measured_fraction_theta_full 0.998
_diffrn_measured_fraction_theta_max 0.945
_diffrn_measurement_device 'four-circle diffractometer'
_diffrn_measurement_device_type 'XtaLAB Synergy, Single source at offset/far, HyPix'
_diffrn_measurement_method \w-scan
_diffrn_radiation_monochromator mirror
_diffrn_radiation_probe x-ray
_diffrn_radiation_type MoK\a
_diffrn_radiation_wavelength 0.71073
_diffrn_reflns_av_R_equivalents 0.0477
_diffrn_reflns_av_unetI/netI 0.0299
_diffrn_reflns_Laue_measured_fraction_full 0.998
_diffrn_reflns_Laue_measured_fraction_max 0.945
_diffrn_reflns_limit_h_max 29
_diffrn_reflns_limit_h_min -30
_diffrn_reflns_limit_k_max 32
_diffrn_reflns_limit_k_min -33
_diffrn_reflns_limit_l_max 33
_diffrn_reflns_limit_l_min -33
_diffrn_reflns_number 559571
_diffrn_reflns_point_group_measured_fraction_full 0.998
_diffrn_reflns_point_group_measured_fraction_max 0.945
_diffrn_reflns_theta_full 25.242
_diffrn_reflns_theta_max 38.294
_diffrn_reflns_theta_min 2.632
_diffrn_source 'micro-focus sealed X-ray tube'
_diffrn_source_type 'PhotonJet (Mo) X-ray Source'
_exptl_absorpt_coefficient_mu 0.857
_exptl_absorpt_correction_T_max 1.00000
_exptl_absorpt_correction_T_min 0.85080
_exptl_absorpt_correction_type multi-scan
_exptl_absorpt_process_details
;
 CrysAlisPro 1.171.40.50a (Rigaku Oxford Diffraction, 2019)
 Empirical absorption correction using spherical harmonics,
 implemented in SCALE3 ABSPACK scaling algorithm.
 Empirical correction (ABSPACK) includes:
 - Absorption correction using spherical harmonics
 - Frame scaling
;
_exptl_crystal_colour 'clear colourless'
_exptl_crystal_density_diffrn 1.361
_exptl_crystal_description block
_exptl_crystal_F_000 2440
_exptl_crystal_recrystallization_method
;
 From solution in toluene layered with n-pentane at -40 \%C.
;
_exptl_crystal_size_max 0.391
_exptl_crystal_size_mid 0.276
_exptl_crystal_size_min 0.174
_refine_diff_density_max 0.964
_refine_diff_density_min -0.680
_refine_diff_density_rms 0.080
_refine_ls_extinction_method none
_refine_ls_goodness_of_fit_ref 1.057
_refine_ls_hydrogen_treatment constr
_refine_ls_matrix_type full
_refine_ls_number_parameters 1143
_refine_ls_number_reflns 59685
_refine_ls_number_restraints 0
_refine_ls_restrained_S_all 1.057
_refine_ls_R_factor_all 0.0344
_refine_ls_R_factor_gt 0.0254
_refine_ls_shift/su_max 0.005
_refine_ls_shift/su_mean 0.000
_refine_ls_structure_factor_coef Fsqd
_refine_ls_weighting_details 'w=1/[\s^2^(Fo^2^)+(0.0266P)^2^+0.7263P] where P=(Fo^2^+2Fc^2^)/3'
_refine_ls_weighting_scheme calc
_refine_ls_wR_factor_gt 0.0574
_refine_ls_wR_factor_ref 0.0593
_reflns_Friedel_coverage 0.000
_reflns_number_gt 50366
_reflns_number_total 59685
_reflns_threshold_expression 'I > 2\s(I)'
_cod_data_source_file d1dt04276a2.cif
_cod_data_source_block wo99wo1
_cod_original_formula_sum 'C19.50 H46.50 B2 Cl O4 P2.50 Rh'
_cod_database_code 7709660
_shelx_shelxl_version_number 2018/3
_shelx_space_group_comment
;
The symmetry employed for this shelxl refinement is uniquely defined
by the following loop, which should always be used as a source of
symmetry information in preference to the above space-group names.
They are only intended as comments.
;

loop_
_space_group_symop_operation_xyz
'x, y, z'
'-x, -y, -z'

loop_
_atom_site_label
_atom_site_type_symbol
_atom_site_fract_x
_atom_site_fract_y
_atom_site_fract_z
_atom_site_U_iso_or_equiv
_atom_site_adp_type
_atom_site_occupancy
_atom_site_site_symmetry_order
_atom_site_calc_flag
_atom_site_refinement_flags_posn
_atom_site_refinement_flags_adp
_atom_site_refinement_flags_occupancy
_atom_site_disorder_assembly
_atom_site_disorder_group
C1 C 0.11413(5) -0.12380(6) 0.80857(5) 0.01582(15) Uani 1 1 d . . . . .
C2 C 0.16797(5) -0.10752(5) 0.73458(5) 0.01480(15) Uani 1 1 d . . . . .
C3 C 0.10562(6) -0.05318(6) 0.82531(7) 0.02260(19) Uani 1 1 d . . . . .
H3A H 0.076553 -0.069264 0.875750 0.034 Uiso 1 1 calc R U . . .
H3B H 0.078689 -0.008353 0.782758 0.034 Uiso 1 1 calc R U . . .
H3C H 0.156158 -0.036683 0.828166 0.034 Uiso 1 1 calc R U . . .
C4 C 0.03649(5) -0.15353(7) 0.80836(6) 0.02300(19) Uani 1 1 d . . . . .
H4A H 0.042934 -0.203769 0.806193 0.035 Uiso 1 1 calc R U . . .
H4B H 0.010018 -0.113367 0.762102 0.035 Uiso 1 1 calc R U . . .
H4C H 0.006438 -0.162639 0.856667 0.035 Uiso 1 1 calc R U . . .
C5 C 0.15344(6) -0.15992(7) 0.69783(6) 0.02348(19) Uani 1 1 d . . . . .
H5A H 0.195339 -0.155238 0.659491 0.035 Uiso 1 1 calc R U . . .
H5B H 0.105472 -0.142306 0.670975 0.035 Uiso 1 1 calc R U . . .
H5C H 0.150174 -0.215829 0.739438 0.035 Uiso 1 1 calc R U . . .
C6 C 0.17115(6) -0.02056(6) 0.67081(6) 0.02319(19) Uani 1 1 d . . . . .
H6A H 0.188919 0.011509 0.692903 0.035 Uiso 1 1 calc R U . . .
H6B H 0.120224 -0.000978 0.651234 0.035 Uiso 1 1 calc R U . . .
H6C H 0.206373 -0.016036 0.627107 0.035 Uiso 1 1 calc R U . . .
C7 C 0.33271(5) -0.01919(5) 0.87707(5) 0.01259(14) Uani 1 1 d . . . . .
C8 C 0.40663(5) -0.06344(5) 0.91841(5) 0.01274(14) Uani 1 1 d . . . . .
C9 C 0.29056(6) 0.03076(6) 0.91021(7) 0.02027(18) Uani 1 1 d . . . . .
H9A H 0.244331 0.055237 0.881469 0.030 Uiso 1 1 calc R U . . .
H9B H 0.323423 0.072853 0.904224 0.030 Uiso 1 1 calc R U . . .
H9C H 0.276645 -0.003481 0.966393 0.030 Uiso 1 1 calc R U . . .
C10 C 0.34440(6) 0.03075(6) 0.78751(6) 0.02120(18) Uani 1 1 d . . . . .
H10A H 0.372530 -0.001491 0.766465 0.032 Uiso 1 1 calc R U . . .
H10B H 0.373434 0.077876 0.774526 0.032 Uiso 1 1 calc R U . . .
H10C H 0.294768 0.047983 0.763993 0.032 Uiso 1 1 calc R U . . .
C11 C 0.40287(6) -0.08875(6) 1.00616(6) 0.02062(18) Uani 1 1 d . . . . .
H11A H 0.355123 -0.115764 1.031019 0.031 Uiso 1 1 calc R U . . .
H11B H 0.405010 -0.041351 1.012910 0.031 Uiso 1 1 calc R U . . .
H11C H 0.446042 -0.125432 1.031064 0.031 Uiso 1 1 calc R U . . .
C12 C 0.47917(5) -0.01864(6) 0.87907(7) 0.02141(18) Uani 1 1 d . . . . .
H12A H 0.522767 -0.049636 0.909531 0.032 Uiso 1 1 calc R U . . .
H12B H 0.475226 0.033660 0.877118 0.032 Uiso 1 1 calc R U . . .
H12C H 0.486298 -0.011076 0.825188 0.032 Uiso 1 1 calc R U . . .
C13 C 0.15228(5) -0.34490(6) 1.04771(6) 0.01912(17) Uani 1 1 d . . . . .
H13A H 0.171206 -0.393637 1.046288 0.029 Uiso 1 1 calc R U . . .
H13B H 0.115929 -0.315883 1.006441 0.029 Uiso 1 1 calc R U . . .
H13C H 0.126916 -0.359276 1.099565 0.029 Uiso 1 1 calc R U . . .
C14 C 0.18614(6) -0.20076(6) 1.04506(6) 0.01959(17) Uani 1 1 d . . . . .
H14A H 0.152912 -0.168155 1.001581 0.029 Uiso 1 1 calc R U . . .
H14B H 0.225237 -0.167269 1.045993 0.029 Uiso 1 1 calc R U . . .
H14C H 0.155774 -0.223356 1.095330 0.029 Uiso 1 1 calc R U . . .
C15 C 0.28514(6) -0.33646(6) 1.11935(6) 0.01920(17) Uani 1 1 d . . . . .
H15A H 0.250594 -0.351285 1.166241 0.029 Uiso 1 1 calc R U . . .
H15B H 0.324721 -0.302654 1.118834 0.029 Uiso 1 1 calc R U . . .
H15C H 0.308908 -0.384977 1.120696 0.029 Uiso 1 1 calc R U . . .
C16 C 0.48027(6) -0.29868(7) 0.85164(7) 0.0246(2) Uani 1 1 d . . . . .
H16A H 0.515093 -0.291411 0.806729 0.037 Uiso 1 1 calc R U . . .
H16B H 0.470142 -0.355652 0.884784 0.037 Uiso 1 1 calc R U . . .
H16C H 0.503515 -0.279013 0.882947 0.037 Uiso 1 1 calc R U . . .
C17 C 0.42516(6) -0.14533(6) 0.74277(6) 0.01977(17) Uani 1 1 d . . . . .
H17A H 0.451673 -0.122317 0.769207 0.030 Uiso 1 1 calc R U . . .
H17B H 0.381691 -0.110109 0.716258 0.030 Uiso 1 1 calc R U . . .
H17C H 0.460265 -0.150743 0.703592 0.030 Uiso 1 1 calc R U . . .
C18 C 0.36041(6) -0.28321(6) 0.75498(6) 0.02158(18) Uani 1 1 d . . . . .
H18A H 0.316256 -0.251462 0.726247 0.032 Uiso 1 1 calc R U . . .
H18B H 0.346263 -0.338941 0.788937 0.032 Uiso 1 1 calc R U . . .
H18C H 0.401902 -0.280881 0.717109 0.032 Uiso 1 1 calc R U . . .
C19 C 0.61270(5) 0.02908(5) 0.61583(6) 0.01497(15) Uani 1 1 d . . . . .
C20 C 0.65935(5) 0.06471(5) 0.53484(5) 0.01506(15) Uani 1 1 d . . . . .
C21 C 0.62974(6) -0.05900(6) 0.67185(6) 0.02200(19) Uani 1 1 d . . . . .
H21A H 0.683752 -0.067006 0.683354 0.033 Uiso 1 1 calc R U . . .
H21B H 0.617994 -0.090877 0.647135 0.033 Uiso 1 1 calc R U . . .
H21C H 0.598463 -0.075892 0.721161 0.033 Uiso 1 1 calc R U . . .
C22 C 0.52719(6) 0.04471(7) 0.60761(8) 0.0252(2) Uani 1 1 d . . . . .
H22A H 0.502123 0.031856 0.659235 0.038 Uiso 1 1 calc R U . . .
H22B H 0.507508 0.011125 0.588215 0.038 Uiso 1 1 calc R U . . .
H22C H 0.516891 0.101219 0.570077 0.038 Uiso 1 1 calc R U . . .
C23 C 0.73734(6) 0.02320(6) 0.54011(6) 0.02119(18) Uani 1 1 d . . . . .
H23A H 0.767099 0.052648 0.490074 0.032 Uiso 1 1 calc R U . . .
H23B H 0.731045 -0.031626 0.550439 0.032 Uiso 1 1 calc R U . . .
H23C H 0.764025 0.021896 0.583195 0.032 Uiso 1 1 calc R U . . .
C24 C 0.61808(7) 0.07103(6) 0.46611(7) 0.0256(2) Uani 1 1 d . . . . .
H24A H 0.573552 0.107623 0.456427 0.038 Uiso 1 1 calc R U . . .
H24B H 0.601511 0.018008 0.478891 0.038 Uiso 1 1 calc R U . . .
H24C H 0.652537 0.091540 0.418647 0.038 Uiso 1 1 calc R U . . .
C25 C 0.88245(5) 0.13358(6) 0.72114(6) 0.01731(16) Uani 1 1 d . . . . .
C26 C 0.87203(5) 0.07281(5) 0.69100(5) 0.01427(14) Uani 1 1 d . . . . .
C27 C 0.89859(7) 0.09605(8) 0.80806(7) 0.0283(2) Uani 1 1 d . . . . .
H27A H 0.903729 0.138352 0.821967 0.042 Uiso 1 1 calc R U . . .
H27B H 0.945974 0.063438 0.817968 0.042 Uiso 1 1 calc R U . . .
H27C H 0.856472 0.062162 0.840336 0.042 Uiso 1 1 calc R U . . .
C28 C 0.94074(6) 0.19657(7) 0.66984(7) 0.0267(2) Uani 1 1 d . . . . .
H28A H 0.929884 0.219294 0.614024 0.040 Uiso 1 1 calc R U . . .
H28B H 0.992040 0.171578 0.678268 0.040 Uiso 1 1 calc R U . . .
H28C H 0.937655 0.239204 0.684367 0.040 Uiso 1 1 calc R U . . .
C29 C 0.83622(6) -0.00449(6) 0.75319(6) 0.02309(19) Uani 1 1 d . . . . .
H29A H 0.790408 0.008108 0.777871 0.035 Uiso 1 1 calc R U . . .
H29B H 0.872732 -0.036005 0.793630 0.035 Uiso 1 1 calc R U . . .
H29C H 0.822455 -0.035377 0.728142 0.035 Uiso 1 1 calc R U . . .
C30 C 0.94299(5) 0.05450(6) 0.65171(6) 0.02094(18) Uani 1 1 d . . . . .
H30A H 0.931601 0.014867 0.636070 0.031 Uiso 1 1 calc R U . . .
H30B H 0.983737 0.033125 0.688962 0.031 Uiso 1 1 calc R U . . .
H30C H 0.959400 0.103699 0.604770 0.031 Uiso 1 1 calc R U . . .
C31 C 0.51930(5) 0.19566(6) 0.71123(6) 0.01953(17) Uani 1 1 d . . . . .
H31A H 0.493132 0.184930 0.761849 0.029 Uiso 1 1 calc R U . . .
H31B H 0.508147 0.153797 0.698550 0.029 Uiso 1 1 calc R U . . .
H31C H 0.501562 0.247812 0.669509 0.029 Uiso 1 1 calc R U . . .
C32 C 0.64322(5) 0.09792(5) 0.79948(5) 0.01657(15) Uani 1 1 d . . . . .
H32A H 0.607849 0.087188 0.844974 0.025 Uiso 1 1 calc R U . . .
H32B H 0.695527 0.095945 0.814213 0.025 Uiso 1 1 calc R U . . .
H32C H 0.638184 0.057445 0.783084 0.025 Uiso 1 1 calc R U . . .
C33 C 0.63040(7) 0.25965(6) 0.76293(6) 0.02217(19) Uani 1 1 d . . . . .
H33A H 0.615809 0.315054 0.725518 0.033 Uiso 1 1 calc R U . . .
H33B H 0.683337 0.257039 0.776285 0.033 Uiso 1 1 calc R U . . .
H33C H 0.597023 0.240949 0.811083 0.033 Uiso 1 1 calc R U . . .
C34 C 0.80883(6) 0.38177(6) 0.46431(6) 0.0237(2) Uani 1 1 d . . . . .
H34A H 0.832426 0.408841 0.410596 0.036 Uiso 1 1 calc R U . . .
H34B H 0.848591 0.361063 0.502668 0.036 Uiso 1 1 calc R U . . .
H34C H 0.775088 0.419856 0.473330 0.036 Uiso 1 1 calc R U . . .
C35 C 0.82451(6) 0.24234(7) 0.44796(6) 0.02375(19) Uani 1 1 d . . . . .
H35A H 0.799848 0.199065 0.445892 0.036 Uiso 1 1 calc R U . . .
H35B H 0.863633 0.219525 0.487013 0.036 Uiso 1 1 calc R U . . .
H35C H 0.848195 0.277801 0.395818 0.036 Uiso 1 1 calc R U . . .
C36 C 0.69325(6) 0.34411(6) 0.39250(6) 0.02021(17) Uani 1 1 d . . . . .
H36A H 0.724861 0.370778 0.343304 0.030 Uiso 1 1 calc R U . . .
H36B H 0.657646 0.383434 0.397327 0.030 Uiso 1 1 calc R U . . .
H36C H 0.664584 0.302379 0.391781 0.030 Uiso 1 1 calc R U . . .
C37 C 0.11579(5) 0.42658(6) 0.45159(6) 0.01888(17) Uani 1 1 d . . . . .
C38 C 0.13493(6) 0.49403(6) 0.36630(6) 0.01996(17) Uani 1 1 d . . . . .
C39 C 0.14608(7) 0.43963(7) 0.51599(7) 0.0272(2) Uani 1 1 d . . . . .
H39A H 0.140470 0.390800 0.567049 0.041 Uiso 1 1 calc R U . . .
H39B H 0.117182 0.483997 0.518716 0.041 Uiso 1 1 calc R U . . .
H39C H 0.200020 0.452471 0.503522 0.041 Uiso 1 1 calc R U . . .
C40 C 0.03181(6) 0.40754(8) 0.47083(9) 0.0322(3) Uani 1 1 d . . . . .
H40A H 0.014222 0.390629 0.434665 0.048 Uiso 1 1 calc R U . . .
H40B H 0.002265 0.455358 0.464794 0.048 Uiso 1 1 calc R U . . .
H40C H 0.024873 0.364356 0.525421 0.048 Uiso 1 1 calc R U . . .
C41 C 0.08123(7) 0.49881(8) 0.30614(8) 0.0315(3) Uani 1 1 d . . . . .
H41A H 0.100716 0.536279 0.252661 0.047 Uiso 1 1 calc R U . . .
H41B H 0.030506 0.517552 0.316204 0.047 Uiso 1 1 calc R U . . .
H41C H 0.077961 0.445677 0.310894 0.047 Uiso 1 1 calc R U . . .
C42 C 0.14270(7) 0.57646(6) 0.35837(8) 0.0315(2) Uani 1 1 d . . . . .
H42A H 0.183079 0.574093 0.391438 0.047 Uiso 1 1 calc R U . . .
H42B H 0.094410 0.593419 0.375548 0.047 Uiso 1 1 calc R U . . .
H42C H 0.155610 0.614918 0.303022 0.047 Uiso 1 1 calc R U . . .
C43 C 0.10449(5) 0.18096(6) 0.42032(6) 0.01703(16) Uani 1 1 d . . . . .
C44 C 0.10035(5) 0.24067(6) 0.33095(6) 0.01578(15) Uani 1 1 d . . . . .
C45 C 0.05562(6) 0.20702(8) 0.47266(7) 0.0283(2) Uani 1 1 d . . . . .
H45A H 0.067721 0.172414 0.527975 0.042 Uiso 1 1 calc R U . . .
H45B H 0.001702 0.202864 0.466696 0.042 Uiso 1 1 calc R U . . .
H45C H 0.065914 0.262608 0.457100 0.042 Uiso 1 1 calc R U . . .
C46 C 0.08872(7) 0.09458(6) 0.44430(8) 0.0297(2) Uani 1 1 d . . . . .
H46A H 0.124646 0.075838 0.414932 0.045 Uiso 1 1 calc R U . . .
H46B H 0.036539 0.091461 0.432240 0.045 Uiso 1 1 calc R U . . .
H46C H 0.094843 0.060869 0.501151 0.045 Uiso 1 1 calc R U . . .
C47 C 0.12472(7) 0.20277(8) 0.27888(7) 0.0287(2) Uani 1 1 d . . . . .
H47A H 0.129827 0.244723 0.223535 0.043 Uiso 1 1 calc R U . . .
H47B H 0.086254 0.165443 0.284570 0.043 Uiso 1 1 calc R U . . .
H47C H 0.173737 0.173783 0.295040 0.043 Uiso 1 1 calc R U . . .
C48 C 0.02439(6) 0.28611(7) 0.30610(7) 0.0261(2) Uani 1 1 d . . . . .
H48A H 0.012820 0.316998 0.334101 0.039 Uiso 1 1 calc R U . . .
H48B H -0.015838 0.248053 0.319234 0.039 Uiso 1 1 calc R U . . .
H48C H 0.027279 0.322564 0.248957 0.039 Uiso 1 1 calc R U . . .
C49 C 0.31991(6) 0.11931(5) 0.53146(6) 0.01776(16) Uani 1 1 d . . . . .
H49A H 0.330130 0.083202 0.587028 0.027 Uiso 1 1 calc R U . . .
H49B H 0.362186 0.114849 0.497526 0.027 Uiso 1 1 calc R U . . .
H49C H 0.272634 0.104647 0.519108 0.027 Uiso 1 1 calc R U . . .
C50 C 0.23436(6) 0.21511(6) 0.58690(6) 0.01861(16) Uani 1 1 d . . . . .
H50A H 0.186138 0.205439 0.571612 0.028 Uiso 1 1 calc R U . . .
H50B H 0.229722 0.265353 0.589147 0.028 Uiso 1 1 calc R U . . .
H50C H 0.246461 0.170878 0.638996 0.028 Uiso 1 1 calc R U . . .
C51 C 0.39521(5) 0.22103(6) 0.56275(6) 0.01759(16) Uani 1 1 d . . . . .
H51A H 0.394866 0.174804 0.616022 0.026 Uiso 1 1 calc R U . . .
H51B H 0.395575 0.270402 0.566333 0.026 Uiso 1 1 calc R U . . .
H51C H 0.440765 0.217409 0.531931 0.026 Uiso 1 1 calc R U . . .
C52 C 0.36295(7) 0.42455(6) 0.47914(6) 0.0245(2) Uani 1 1 d . . . . .
H52A H 0.335214 0.378650 0.520150 0.037 Uiso 1 1 calc R U . . .
H52B H 0.331095 0.473472 0.463360 0.037 Uiso 1 1 calc R U . . .
H52C H 0.409992 0.429484 0.499909 0.037 Uiso 1 1 calc R U . . .
C53 C 0.48872(5) 0.38668(6) 0.39796(7) 0.02269(19) Uani 1 1 d . . . . .
H53A H 0.508437 0.384868 0.350044 0.034 Uiso 1 1 calc R U . . .
H53B H 0.498358 0.334635 0.444393 0.034 Uiso 1 1 calc R U . . .
H53C H 0.514298 0.428197 0.402243 0.034 Uiso 1 1 calc R U . . .
C54 C 0.38712(6) 0.51569(6) 0.31775(6) 0.02195(19) Uani 1 1 d . . . . .
H54A H 0.409918 0.546329 0.338730 0.033 Uiso 1 1 calc R U . . .
H54B H 0.334772 0.535734 0.304050 0.033 Uiso 1 1 calc R U . . .
H54C H 0.417018 0.521675 0.270379 0.033 Uiso 1 1 calc R U . . .
C55 C 0.39234(5) 0.43420(6) 0.19250(6) 0.01947(17) Uani 1 1 d . . . . .
H55A H 0.395789 0.442312 0.138360 0.029 Uiso 1 1 calc R U . . .
H55B H 0.437202 0.402987 0.220110 0.029 Uiso 1 1 calc R U . . .
H55C H 0.390128 0.486251 0.191050 0.029 Uiso 1 1 calc R U . . .
C56 C 0.23296(6) 0.45314(6) 0.18845(6) 0.01972(17) Uani 1 1 d . . . . .
H56A H 0.246260 0.475324 0.131763 0.030 Uiso 1 1 calc R U . . .
H56B H 0.228960 0.496388 0.202135 0.030 Uiso 1 1 calc R U . . .
H56C H 0.184057 0.426967 0.201206 0.030 Uiso 1 1 calc R U . . .
C57 C 0.30656(6) 0.30917(6) 0.20725(6) 0.01886(17) Uani 1 1 d . . . . .
H57A H 0.257258 0.283600 0.221195 0.028 Uiso 1 1 calc R U . . .
H57B H 0.347138 0.268260 0.230876 0.028 Uiso 1 1 calc R U . . .
H57C H 0.315320 0.337451 0.149607 0.028 Uiso 1 1 calc R U . . .
C58 C 0.87267(5) 0.56496(6) 0.06430(6) 0.01756(16) Uani 1 1 d . . . . .
C59 C 0.84295(5) 0.50381(6) 0.14909(6) 0.01819(16) Uani 1 1 d . . . . .
C60 C 0.84551(6) 0.55061(7) -0.00058(7) 0.0252(2) Uani 1 1 d . . . . .
H60A H 0.790465 0.542921 0.007301 0.038 Uiso 1 1 calc R U . . .
H60B H 0.871831 0.502718 0.001686 0.038 Uiso 1 1 calc R U . . .
H60C H 0.856813 0.596981 -0.052342 0.038 Uiso 1 1 calc R U . . .
C61 C 0.95882(6) 0.57312(7) 0.05368(8) 0.0277(2) Uani 1 1 d . . . . .
H61A H 0.972557 0.613352 -0.000803 0.042 Uiso 1 1 calc R U . . .
H61B H 0.983569 0.521502 0.064694 0.042 Uiso 1 1 calc R U . . .
H61C H 0.975733 0.589768 0.090311 0.042 Uiso 1 1 calc R U . . .
C62 C 0.82705(7) 0.42140(6) 0.16046(8) 0.0278(2) Uani 1 1 d . . . . .
H62A H 0.805946 0.387947 0.214397 0.042 Uiso 1 1 calc R U . . .
H62B H 0.874592 0.396280 0.151781 0.042 Uiso 1 1 calc R U . . .
H62C H 0.790389 0.427013 0.122511 0.042 Uiso 1 1 calc R U . . .
C63 C 0.89263(7) 0.49556(7) 0.21383(7) 0.0281(2) Uani 1 1 d . . . . .
H63A H 0.902435 0.548832 0.205980 0.042 Uiso 1 1 calc R U . . .
H63B H 0.941074 0.468160 0.211413 0.042 Uiso 1 1 calc R U . . .
H63C H 0.866280 0.464399 0.265639 0.042 Uiso 1 1 calc R U . . .
C64 C 0.90451(5) 0.82016(6) 0.07812(6) 0.01850(17) Uani 1 1 d . . . . .
C65 C 0.90386(5) 0.76007(6) 0.16808(6) 0.01675(16) Uani 1 1 d . . . . .
C66 C 0.95305(6) 0.79160(8) 0.02715(8) 0.0309(2) Uani 1 1 d . . . . .
H66A H 0.938975 0.737445 0.041061 0.046 Uiso 1 1 calc R U . . .
H66B H 1.006973 0.791084 0.036402 0.046 Uiso 1 1 calc R U . . .
H66C H 0.944384 0.827902 -0.028759 0.046 Uiso 1 1 calc R U . . .
C67 C 0.92489(6) 0.90529(6) 0.05477(7) 0.0271(2) Uani 1 1 d . . . . .
H67A H 0.921026 0.939362 -0.002376 0.041 Uiso 1 1 calc R U . . .
H67B H 0.977104 0.905169 0.068790 0.041 Uiso 1 1 calc R U . . .
H67C H 0.889659 0.926064 0.082884 0.041 Uiso 1 1 calc R U . . .
C68 C 0.97531(6) 0.70666(7) 0.19552(8) 0.0283(2) Uani 1 1 d . . . . .
H68A H 0.969419 0.670089 0.252507 0.042 Uiso 1 1 calc R U . . .
H68B H 1.019330 0.739860 0.184405 0.042 Uiso 1 1 calc R U . . .
H68C H 0.983227 0.675612 0.167335 0.042 Uiso 1 1 calc R U . . .
C69 C 0.88543(6) 0.79953(7) 0.21978(7) 0.02363(19) Uani 1 1 d . . . . .
H69A H 0.839503 0.834112 0.202014 0.035 Uiso 1 1 calc R U . . .
H69B H 0.928193 0.831703 0.215651 0.035 Uiso 1 1 calc R U . . .
H69C H 0.876728 0.758141 0.274923 0.035 Uiso 1 1 calc R U . . .
C70 C 0.68838(6) 0.72584(6) 0.27496(6) 0.01819(16) Uani 1 1 d . . . . .
H70A H 0.675032 0.702656 0.331726 0.027 Uiso 1 1 calc R U . . .
H70B H 0.654916 0.772730 0.245673 0.027 Uiso 1 1 calc R U . . .
H70C H 0.741456 0.742002 0.264367 0.027 Uiso 1 1 calc R U . . .
C71 C 0.73578(7) 0.56800(6) 0.31060(6) 0.0243(2) Uani 1 1 d . . . . .
H71A H 0.789260 0.582831 0.299807 0.036 Uiso 1 1 calc R U . . .
H71B H 0.729793 0.521731 0.302864 0.036 Uiso 1 1 calc R U . . .
H71C H 0.720143 0.554280 0.365304 0.036 Uiso 1 1 calc R U . . .
C72 C 0.58148(6) 0.61925(7) 0.28790(6) 0.02282(19) Uani 1 1 d . . . . .
H72A H 0.573509 0.566674 0.293059 0.034 Uiso 1 1 calc R U . . .
H72B H 0.543364 0.658074 0.254152 0.034 Uiso 1 1 calc R U . . .
H72C H 0.576457 0.615609 0.340305 0.034 Uiso 1 1 calc R U . . .
C73 C 0.59030(6) 0.51582(6) 0.18089(6) 0.0237(2) Uani 1 1 d . . . . .
H73A H 0.560293 0.517077 0.225166 0.036 Uiso 1 1 calc R U . . .
H73B H 0.640811 0.491435 0.198078 0.036 Uiso 1 1 calc R U . . .
H73C H 0.564362 0.484223 0.163039 0.036 Uiso 1 1 calc R U . . .
C74 C 0.50065(5) 0.65270(6) 0.08595(7) 0.02191(19) Uani 1 1 d . . . . .
H74A H 0.497025 0.705176 0.038529 0.033 Uiso 1 1 calc R U . . .
H74B H 0.479873 0.657089 0.132239 0.033 Uiso 1 1 calc R U . . .
H74C H 0.471541 0.614319 0.079947 0.033 Uiso 1 1 calc R U . . .
C75 C 0.62181(6) 0.59158(6) 0.02059(6) 0.02249(19) Uani 1 1 d . . . . .
H75A H 0.575550 0.573405 0.010195 0.034 Uiso 1 1 calc R U . . .
H75B H 0.661138 0.548552 0.037131 0.034 Uiso 1 1 calc R U . . .
H75C H 0.640163 0.638515 -0.027634 0.034 Uiso 1 1 calc R U . . .
C76 C 0.61774(6) 0.80188(6) -0.08209(6) 0.02047(18) Uani 1 1 d . . . . .
H76A H 0.622810 0.847789 -0.135381 0.031 Uiso 1 1 calc R U . . .
H76B H 0.571723 0.809667 -0.054260 0.031 Uiso 1 1 calc R U . . .
H76C H 0.613985 0.752919 -0.085789 0.031 Uiso 1 1 calc R U . . .
C77 C 0.77765(6) 0.78306(6) -0.09180(6) 0.01997(17) Uani 1 1 d . . . . .
H77A H 0.771811 0.825734 -0.146292 0.030 Uiso 1 1 calc R U . . .
H77B H 0.775426 0.730897 -0.089516 0.030 Uiso 1 1 calc R U . . .
H77C H 0.826855 0.787158 -0.074078 0.030 Uiso 1 1 calc R U . . .
C78 C 0.70552(6) 0.89813(5) -0.05389(6) 0.01728(16) Uani 1 1 d . . . . .
H78A H 0.754042 0.907125 -0.038568 0.026 Uiso 1 1 calc R U . . .
H78B H 0.663350 0.912094 -0.026092 0.026 Uiso 1 1 calc R U . . .
H78C H 0.701540 0.931641 -0.111093 0.026 Uiso 1 1 calc R U . . .
B1 B 0.23181(5) -0.18515(6) 0.84819(6) 0.01243(15) Uani 1 1 d . . . . .
B2 B 0.33367(5) -0.15085(5) 0.90476(6) 0.01096(14) Uani 1 1 d . . . . .
B3 B 0.66692(5) 0.14643(5) 0.59065(6) 0.01161(15) Uani 1 1 d . . . . .
B4 B 0.77547(5) 0.16999(6) 0.64871(6) 0.01223(15) Uani 1 1 d . . . . .
B5 B 0.21691(5) 0.38422(6) 0.39491(6) 0.01208(15) Uani 1 1 d . . . . .
B6 B 0.20999(5) 0.26067(6) 0.37781(6) 0.01159(15) Uani 1 1 d . . . . .
B7 B 0.77358(5) 0.62392(6) 0.10676(6) 0.01224(15) Uani 1 1 d . . . . .
B8 B 0.79247(5) 0.75005(6) 0.11636(6) 0.01236(15) Uani 1 1 d . . . . .
O1 O 0.15521(4) -0.18734(4) 0.87280(4) 0.01562(12) Uani 1 1 d . . . . .
O2 O 0.24223(4) -0.13302(4) 0.76778(4) 0.01449(11) Uani 1 1 d . . . . .
O3 O 0.28593(3) -0.08581(4) 0.89275(4) 0.01326(11) Uani 1 1 d . . . . .
O4 O 0.40835(3) -0.13644(4) 0.91150(4) 0.01373(11) Uani 1 1 d . . . . .
O5 O 0.63755(4) 0.07569(4) 0.65084(4) 0.01535(12) Uani 1 1 d . . . . .
O6 O 0.67259(4) 0.14570(4) 0.51922(4) 0.01571(12) Uani 1 1 d . . . . .
O7 O 0.80824(4) 0.17494(4) 0.70934(4) 0.01789(12) Uani 1 1 d . . . . .
O8 O 0.81690(4) 0.11564(4) 0.63098(4) 0.01451(11) Uani 1 1 d . . . . .
O9 O 0.15768(4) 0.35778(4) 0.45315(4) 0.01646(12) Uani 1 1 d . . . . .
O10 O 0.20906(4) 0.46693(4) 0.34758(4) 0.01661(12) Uani 1 1 d . . . . .
O11 O 0.18329(4) 0.18597(4) 0.43385(4) 0.01789(13) Uani 1 1 d . . . . .
O12 O 0.15723(4) 0.29738(4) 0.31867(4) 0.01458(11) Uani 1 1 d . . . . .
O13 O 0.83719(4) 0.63994(4) 0.05451(4) 0.01602(12) Uani 1 1 d . . . . .
O14 O 0.77108(4) 0.54187(4) 0.15835(4) 0.01606(12) Uani 1 1 d . . . . .
O15 O 0.82600(4) 0.82087(4) 0.06049(4) 0.01789(13) Uani 1 1 d . . . . .
O16 O 0.84117(4) 0.70971(4) 0.17897(4) 0.01529(12) Uani 1 1 d . . . . .
P1 P 0.23165(2) -0.28163(2) 1.03071(2) 0.01217(4) Uani 1 1 d . . . . .
P2 P 0.39156(2) -0.24310(2) 0.81546(2) 0.01259(4) Uani 1 1 d . . . . .
P3 P 0.62118(2) 0.19648(2) 0.71825(2) 0.01175(4) Uani 1 1 d . . . . .
P4 P 0.75375(2) 0.29914(2) 0.47609(2) 0.01334(4) Uani 1 1 d . . . . .
P5 P 0.31021(2) 0.22192(2) 0.51421(2) 0.01126(4) Uani 1 1 d . . . . .
P6 P 0.38649(2) 0.40963(2) 0.39276(2) 0.01252(4) Uani 1 1 d . . . . .
P7 P 0.30650(2) 0.38028(2) 0.24459(2) 0.01234(4) Uani 1 1 d . . . . .
P8 P 0.67676(2) 0.65169(2) 0.24353(2) 0.01280(4) Uani 1 1 d . . . . .
P9 P 0.60046(2) 0.61822(2) 0.09923(2) 0.01229(4) Uani 1 1 d . . . . .
P10 P 0.70114(2) 0.79306(2) -0.02768(2) 0.01163(4) Uani 1 1 d . . . . .
Cl1 Cl 0.32569(2) -0.40373(2) 0.97621(2) 0.02102(4) Uani 1 1 d . . . . .
Cl2 Cl 0.61825(2) 0.37177(2) 0.55457(2) 0.02425(5) Uani 1 1 d . . . . .
Cl3 Cl 0.42302(2) 0.24036(2) 0.36286(2) 0.01643(4) Uani 1 1 d . . . . .
Cl4 Cl 0.58453(2) 0.80124(2) 0.10819(2) 0.01465(3) Uani 1 1 d . . . . .
Rh1 Rh 0.30887(2) -0.25877(2) 0.92022(2) 0.00940(1) Uani 1 1 d . . . . .
Rh2 Rh 0.68724(2) 0.24389(2) 0.59737(2) 0.00969(1) Uani 1 1 d . . . . .
Rh3 Rh 0.30509(2) 0.31725(2) 0.38160(2) 0.00825(1) Uani 1 1 d . . . . .
Rh4 Rh 0.69182(2) 0.70430(2) 0.10751(2) 0.00851(1) Uani 1 1 d . . . . .

loop_
_atom_site_aniso_label
_atom_site_aniso_U_11
_atom_site_aniso_U_22
_atom_site_aniso_U_33
_atom_site_aniso_U_23
_atom_site_aniso_U_13
_atom_site_aniso_U_12
C1 0.0122(3) 0.0186(4) 0.0155(4) -0.0072(3) -0.0038(3) 0.0013(3)
C2 0.0138(3) 0.0165(4) 0.0127(4) -0.0056(3) -0.0032(3) -0.0010(3)
C3 0.0208(4) 0.0263(5) 0.0255(5) -0.0164(4) -0.0078(4) 0.0077(4)
C4 0.0118(4) 0.0296(5) 0.0243(5) -0.0099(4) -0.0037(3) -0.0020(3)
C5 0.0254(5) 0.0302(5) 0.0205(5) -0.0159(4) -0.0045(4) -0.0030(4)
C6 0.0226(4) 0.0198(4) 0.0185(4) -0.0020(4) -0.0032(3) -0.0015(3)
C7 0.0135(3) 0.0106(3) 0.0152(4) -0.0072(3) -0.0025(3) -0.0012(3)
C8 0.0123(3) 0.0118(3) 0.0165(4) -0.0085(3) -0.0015(3) -0.0011(3)
C9 0.0194(4) 0.0172(4) 0.0304(5) -0.0166(4) -0.0021(4) 0.0020(3)
C10 0.0302(5) 0.0147(4) 0.0158(4) -0.0044(3) -0.0046(4) -0.0017(3)
C11 0.0245(4) 0.0226(4) 0.0174(4) -0.0109(4) -0.0068(3) -0.0004(4)
C12 0.0149(4) 0.0190(4) 0.0324(5) -0.0138(4) 0.0016(4) -0.0054(3)
C13 0.0151(4) 0.0191(4) 0.0200(4) -0.0066(3) 0.0010(3) -0.0063(3)
C14 0.0193(4) 0.0201(4) 0.0211(4) -0.0121(4) 0.0049(3) -0.0005(3)
C15 0.0202(4) 0.0222(4) 0.0149(4) -0.0084(3) -0.0030(3) -0.0009(3)
C16 0.0138(4) 0.0343(5) 0.0290(5) -0.0186(5) -0.0014(4) 0.0051(4)
C17 0.0210(4) 0.0216(4) 0.0184(4) -0.0114(4) 0.0071(3) -0.0074(3)
C18 0.0233(4) 0.0269(5) 0.0236(5) -0.0191(4) 0.0000(4) -0.0042(4)
C19 0.0147(4) 0.0135(3) 0.0211(4) -0.0114(3) -0.0026(3) -0.0017(3)
C20 0.0193(4) 0.0136(3) 0.0171(4) -0.0110(3) -0.0039(3) 0.0010(3)
C21 0.0291(5) 0.0131(4) 0.0240(5) -0.0083(4) -0.0045(4) -0.0029(3)
C22 0.0149(4) 0.0241(5) 0.0416(6) -0.0196(5) -0.0012(4) -0.0022(3)
C23 0.0199(4) 0.0248(4) 0.0276(5) -0.0198(4) -0.0016(4) 0.0026(3)
C24 0.0370(6) 0.0226(4) 0.0249(5) -0.0165(4) -0.0136(4) 0.0047(4)
C25 0.0144(4) 0.0207(4) 0.0185(4) -0.0103(3) -0.0060(3) 0.0018(3)
C26 0.0106(3) 0.0145(3) 0.0151(4) -0.0050(3) -0.0022(3) 0.0007(3)
C27 0.0273(5) 0.0386(6) 0.0220(5) -0.0166(5) -0.0122(4) 0.0083(4)
C28 0.0208(4) 0.0242(5) 0.0356(6) -0.0133(4) -0.0074(4) -0.0059(4)
C29 0.0211(4) 0.0152(4) 0.0246(5) -0.0034(4) 0.0016(4) -0.0006(3)
C30 0.0153(4) 0.0233(4) 0.0214(5) -0.0091(4) -0.0007(3) 0.0037(3)
C31 0.0127(4) 0.0268(5) 0.0212(4) -0.0136(4) -0.0006(3) 0.0016(3)
C32 0.0186(4) 0.0162(4) 0.0137(4) -0.0062(3) -0.0006(3) -0.0011(3)
C33 0.0326(5) 0.0206(4) 0.0201(4) -0.0151(4) -0.0019(4) -0.0011(4)
C34 0.0274(5) 0.0202(4) 0.0196(4) -0.0050(4) -0.0030(4) -0.0104(4)
C35 0.0209(4) 0.0260(5) 0.0203(5) -0.0092(4) 0.0063(4) 0.0011(4)
C36 0.0202(4) 0.0248(4) 0.0138(4) -0.0074(4) -0.0038(3) -0.0013(3)
C37 0.0160(4) 0.0190(4) 0.0250(5) -0.0144(4) 0.0021(3) 0.0045(3)
C38 0.0195(4) 0.0173(4) 0.0244(5) -0.0119(4) -0.0031(3) 0.0082(3)
C39 0.0318(5) 0.0301(5) 0.0264(5) -0.0203(5) 0.0004(4) 0.0075(4)
C40 0.0181(4) 0.0349(6) 0.0491(8) -0.0265(6) 0.0085(5) 0.0029(4)
C41 0.0271(5) 0.0364(6) 0.0321(6) -0.0181(5) -0.0124(5) 0.0166(5)
C42 0.0387(6) 0.0173(4) 0.0389(7) -0.0156(5) 0.0017(5) 0.0076(4)
C43 0.0129(3) 0.0170(4) 0.0209(4) -0.0082(3) -0.0013(3) -0.0051(3)
C44 0.0109(3) 0.0191(4) 0.0195(4) -0.0105(3) -0.0017(3) -0.0030(3)
C45 0.0216(5) 0.0406(6) 0.0271(5) -0.0197(5) 0.0099(4) -0.0147(4)
C46 0.0240(5) 0.0169(4) 0.0430(7) -0.0084(4) -0.0096(5) -0.0069(4)
C47 0.0224(5) 0.0458(7) 0.0342(6) -0.0315(6) 0.0020(4) -0.0102(5)
C48 0.0148(4) 0.0249(5) 0.0345(6) -0.0101(4) -0.0083(4) -0.0006(3)
C49 0.0230(4) 0.0107(3) 0.0188(4) -0.0063(3) -0.0035(3) 0.0007(3)
C50 0.0199(4) 0.0216(4) 0.0127(4) -0.0074(3) 0.0013(3) 0.0000(3)
C51 0.0187(4) 0.0159(4) 0.0180(4) -0.0075(3) -0.0073(3) 0.0022(3)
C52 0.0338(5) 0.0238(5) 0.0230(5) -0.0167(4) 0.0042(4) -0.0096(4)
C53 0.0138(4) 0.0231(4) 0.0306(5) -0.0120(4) -0.0023(4) -0.0036(3)
C54 0.0274(5) 0.0135(4) 0.0226(5) -0.0060(3) -0.0037(4) -0.0052(3)
C55 0.0184(4) 0.0217(4) 0.0168(4) -0.0085(3) 0.0060(3) -0.0067(3)
C56 0.0205(4) 0.0195(4) 0.0137(4) -0.0038(3) -0.0026(3) 0.0009(3)
C57 0.0202(4) 0.0252(4) 0.0168(4) -0.0147(4) 0.0038(3) -0.0050(3)
C58 0.0136(4) 0.0183(4) 0.0244(5) -0.0140(4) 0.0019(3) 0.0023(3)
C59 0.0167(4) 0.0158(4) 0.0231(4) -0.0108(3) -0.0013(3) 0.0048(3)
C60 0.0249(5) 0.0315(5) 0.0285(5) -0.0226(5) 0.0006(4) 0.0028(4)
C61 0.0140(4) 0.0310(5) 0.0429(7) -0.0228(5) 0.0040(4) 0.0015(4)
C62 0.0297(5) 0.0157(4) 0.0379(6) -0.0141(4) 0.0022(5) 0.0030(4)
C63 0.0271(5) 0.0291(5) 0.0293(6) -0.0154(5) -0.0113(4) 0.0123(4)
C64 0.0123(3) 0.0228(4) 0.0226(4) -0.0122(4) 0.0002(3) -0.0058(3)
C65 0.0116(3) 0.0184(4) 0.0228(4) -0.0114(3) -0.0047(3) -0.0006(3)
C66 0.0205(5) 0.0460(7) 0.0359(6) -0.0277(6) 0.0105(4) -0.0138(5)
C67 0.0222(5) 0.0225(5) 0.0335(6) -0.0095(4) -0.0031(4) -0.0099(4)
C68 0.0155(4) 0.0271(5) 0.0431(7) -0.0168(5) -0.0116(4) 0.0046(4)
C69 0.0207(4) 0.0310(5) 0.0271(5) -0.0195(4) -0.0049(4) -0.0029(4)
C70 0.0211(4) 0.0219(4) 0.0163(4) -0.0130(3) 0.0012(3) -0.0029(3)
C71 0.0341(5) 0.0201(4) 0.0129(4) -0.0041(3) -0.0029(4) 0.0062(4)
C72 0.0239(5) 0.0262(5) 0.0194(4) -0.0123(4) 0.0097(4) -0.0093(4)
C73 0.0292(5) 0.0162(4) 0.0222(5) -0.0056(4) 0.0005(4) -0.0094(4)
C74 0.0130(4) 0.0248(4) 0.0330(5) -0.0179(4) -0.0013(4) -0.0012(3)
C75 0.0303(5) 0.0208(4) 0.0235(5) -0.0164(4) 0.0004(4) -0.0019(4)
C76 0.0239(4) 0.0192(4) 0.0186(4) -0.0084(3) -0.0082(3) 0.0002(3)
C77 0.0240(4) 0.0206(4) 0.0140(4) -0.0082(3) 0.0049(3) -0.0007(3)
C78 0.0241(4) 0.0115(3) 0.0145(4) -0.0047(3) -0.0018(3) -0.0015(3)
B1 0.0117(4) 0.0138(4) 0.0134(4) -0.0076(3) -0.0016(3) -0.0010(3)
B2 0.0113(3) 0.0111(3) 0.0115(4) -0.0063(3) 0.0001(3) -0.0008(3)
B3 0.0114(4) 0.0115(3) 0.0138(4) -0.0074(3) -0.0018(3) 0.0005(3)
B4 0.0111(4) 0.0120(3) 0.0133(4) -0.0059(3) -0.0006(3) -0.0010(3)
B5 0.0120(4) 0.0125(4) 0.0135(4) -0.0078(3) -0.0009(3) 0.0007(3)
B6 0.0105(3) 0.0129(4) 0.0137(4) -0.0084(3) 0.0002(3) -0.0010(3)
B7 0.0120(4) 0.0127(4) 0.0141(4) -0.0082(3) -0.0006(3) 0.0001(3)
B8 0.0109(4) 0.0140(4) 0.0141(4) -0.0082(3) -0.0003(3) -0.0009(3)
O1 0.0111(3) 0.0192(3) 0.0128(3) -0.0048(2) -0.0014(2) 0.0006(2)
O2 0.0118(3) 0.0176(3) 0.0127(3) -0.0060(2) -0.0015(2) -0.0009(2)
O3 0.0115(2) 0.0114(2) 0.0191(3) -0.0088(2) -0.0025(2) -0.0003(2)
O4 0.0113(2) 0.0125(2) 0.0204(3) -0.0102(2) -0.0018(2) -0.0002(2)
O5 0.0200(3) 0.0142(3) 0.0156(3) -0.0099(2) 0.0022(2) -0.0058(2)
O6 0.0233(3) 0.0129(3) 0.0140(3) -0.0087(2) -0.0017(2) -0.0017(2)
O7 0.0164(3) 0.0225(3) 0.0197(3) -0.0138(3) -0.0067(2) 0.0044(2)
O8 0.0129(3) 0.0156(3) 0.0171(3) -0.0093(2) -0.0048(2) 0.0030(2)
O9 0.0146(3) 0.0145(3) 0.0212(3) -0.0104(3) 0.0043(2) 0.0018(2)
O10 0.0172(3) 0.0124(3) 0.0191(3) -0.0074(2) 0.0002(2) 0.0037(2)
O11 0.0143(3) 0.0153(3) 0.0203(3) -0.0045(3) -0.0038(2) -0.0052(2)
O12 0.0116(3) 0.0159(3) 0.0156(3) -0.0066(2) -0.0019(2) -0.0035(2)
O13 0.0133(3) 0.0150(3) 0.0208(3) -0.0102(3) 0.0035(2) 0.0004(2)
O14 0.0149(3) 0.0124(3) 0.0195(3) -0.0073(2) 0.0017(2) 0.0023(2)
O15 0.0137(3) 0.0195(3) 0.0176(3) -0.0055(3) -0.0024(2) -0.0069(2)
O16 0.0123(3) 0.0154(3) 0.0179(3) -0.0072(2) -0.0035(2) -0.0019(2)
P1 0.01172(9) 0.01289(9) 0.01176(9) -0.00589(8) 0.00080(7) -0.00170(7)
P2 0.01130(9) 0.01553(9) 0.01457(10) -0.01023(8) 0.00088(7) -0.00135(7)
P3 0.01299(9) 0.01254(9) 0.01201(9) -0.00785(8) -0.00070(7) 0.00051(7)
P4 0.01399(9) 0.01319(9) 0.01152(9) -0.00469(8) -0.00083(7) -0.00217(7)
P5 0.01298(9) 0.01044(8) 0.01077(9) -0.00542(7) -0.00150(7) 0.00036(7)
P6 0.01263(9) 0.01171(8) 0.01424(10) -0.00676(8) -0.00046(7) -0.00304(7)
P7 0.01303(9) 0.01401(9) 0.00997(9) -0.00586(8) 0.00133(7) -0.00198(7)
P8 0.01545(9) 0.01285(9) 0.00955(9) -0.00520(8) 0.00111(7) -0.00082(7)
P9 0.01136(9) 0.01262(9) 0.01466(10) -0.00791(8) 0.00055(7) -0.00232(7)
P10 0.01459(9) 0.01100(8) 0.00935(9) -0.00494(7) -0.00023(7) -0.00094(7)
Cl1 0.02909(11) 0.01052(8) 0.02250(11) -0.00791(8) 0.00249(9) 0.00029(8)
Cl2 0.03890(13) 0.01401(9) 0.01971(11) -0.00886(8) -0.00560(9) 0.01044(9)
Cl3 0.01347(8) 0.01774(9) 0.02039(10) -0.01176(8) 0.00127(7) 0.00272(7)
Cl4 0.01316(8) 0.01504(8) 0.01710(9) -0.00925(7) -0.00039(7) 0.00241(6)
Rh1 0.00943(2) 0.00885(2) 0.01099(3) -0.00564(2) -0.00035(2) -0.00054(2)
Rh2 0.01117(3) 0.00833(2) 0.01067(3) -0.00537(2) -0.00151(2) 0.00008(2)
Rh3 0.00786(2) 0.00870(2) 0.00945(3) -0.00546(2) 0.00026(2) -0.00029(2)
Rh4 0.00832(2) 0.00900(2) 0.00877(2) -0.00481(2) 0.00029(2) -0.00052(2)

loop_
_atom_type_symbol
_atom_type_description
_atom_type_scat_dispersion_real
_atom_type_scat_dispersion_imag
_atom_type_scat_source
C C 0.0033 0.0016 'International Tables Vol C Tables 4.2.6.8 and 6.1.1.4'
H H 0.0000 0.0000 'International Tables Vol C Tables 4.2.6.8 and 6.1.1.4'
B B 0.0013 0.0007 'International Tables Vol C Tables 4.2.6.8 and 6.1.1.4'
O O 0.0106 0.0060 'International Tables Vol C Tables 4.2.6.8 and 6.1.1.4'
P P 0.1023 0.0942 'International Tables Vol C Tables 4.2.6.8 and 6.1.1.4'
Cl Cl 0.1484 0.1585 'International Tables Vol C Tables 4.2.6.8 and 6.1.1.4'
Rh Rh -1.1178 0.9187 'International Tables Vol C Tables 4.2.6.8 and 6.1.1.4'

loop_
_geom_angle_atom_site_label_1
_geom_angle_atom_site_label_2
_geom_angle_atom_site_label_3
_geom_angle
_geom_angle_site_symmetry_1
_geom_angle_site_symmetry_3
_geom_angle_publ_flag
O1 C1 C4 108.45(8) . . ?
O1 C1 C3 106.67(7) . . ?
C4 C1 C3 110.53(8) . . ?
O1 C1 C2 102.60(7) . . ?
C4 C1 C2 114.50(8) . . ?
C3 C1 C2 113.39(8) . . ?
O2 C2 C6 108.49(7) . . ?
O2 C2 C5 106.27(8) . . ?
C6 C2 C5 109.82(8) . . ?
O2 C2 C1 102.69(7) . . ?
C6 C2 C1 115.17(8) . . ?
C5 C2 C1 113.66(8) . . ?
O3 C7 C9 108.90(7) . . ?
O3 C7 C10 107.07(7) . . ?
C9 C7 C10 109.77(8) . . ?
O3 C7 C8 101.78(6) . . ?
C9 C7 C8 115.25(7) . . ?
C10 C7 C8 113.39(8) . . ?
O4 C8 C12 109.24(7) . . ?
O4 C8 C11 107.34(7) . . ?
C12 C8 C11 109.59(8) . . ?
O4 C8 C7 102.30(6) . . ?
C12 C8 C7 114.58(7) . . ?
C11 C8 C7 113.27(8) . . ?
O5 C19 C21 108.26(7) . . ?
O5 C19 C22 106.89(7) . . ?
C21 C19 C22 110.07(8) . . ?
O5 C19 C20 102.40(6) . . ?
C21 C19 C20 115.20(8) . . ?
C22 C19 C20 113.30(8) . . ?
O6 C20 C24 107.94(7) . . ?
O6 C20 C23 106.77(7) . . ?
C24 C20 C23 110.65(8) . . ?
O6 C20 C19 102.51(6) . . ?
C24 C20 C19 115.43(8) . . ?
C23 C20 C19 112.75(8) . . ?
O7 C25 C27 108.51(8) . . ?
O7 C25 C28 106.88(8) . . ?
C27 C25 C28 110.79(8) . . ?
O7 C25 C26 102.19(7) . . ?
C27 C25 C26 114.99(8) . . ?
C28 C25 C26 112.75(8) . . ?
O8 C26 C30 108.06(7) . . ?
O8 C26 C29 107.25(7) . . ?
C30 C26 C29 110.25(8) . . ?
O8 C26 C25 101.74(7) . . ?
C30 C26 C25 115.09(8) . . ?
C29 C26 C25 113.67(8) . . ?
O9 C37 C40 108.75(8) . . ?
O9 C37 C39 107.02(8) . . ?
C40 C37 C39 109.22(9) . . ?
O9 C37 C38 102.48(7) . . ?
C40 C37 C38 114.85(9) . . ?
C39 C37 C38 113.93(9) . . ?
O10 C38 C42 108.47(9) . . ?
O10 C38 C41 106.71(8) . . ?
C42 C38 C41 110.40(9) . . ?
O10 C38 C37 102.28(7) . . ?
C42 C38 C37 115.03(9) . . ?
C41 C38 C37 113.21(9) . . ?
O11 C43 C45 106.70(8) . . ?
O11 C43 C46 109.18(8) . . ?
C45 C43 C46 109.67(9) . . ?
O11 C43 C44 102.00(7) . . ?
C45 C43 C44 113.47(9) . . ?
C46 C43 C44 115.15(9) . . ?
O12 C44 C48 108.32(8) . . ?
O12 C44 C47 107.69(8) . . ?
C48 C44 C47 109.87(9) . . ?
O12 C44 C43 102.06(7) . . ?
C48 C44 C43 115.29(8) . . ?
C47 C44 C43 112.98(9) . . ?
O13 C58 C61 108.74(8) . . ?
O13 C58 C60 107.55(8) . . ?
C61 C58 C60 109.06(9) . . ?
O13 C58 C59 102.42(7) . . ?
C61 C58 C59 114.76(9) . . ?
C60 C58 C59 113.79(8) . . ?
O14 C59 C62 108.70(8) . . ?
O14 C59 C63 106.38(8) . . ?
C62 C59 C63 110.17(9) . . ?
O14 C59 C58 102.36(7) . . ?
C62 C59 C58 115.03(9) . . ?
C63 C59 C58 113.45(9) . . ?
O15 C64 C67 108.74(8) . . ?
O15 C64 C66 106.53(8) . . ?
C67 C64 C66 109.38(9) . . ?
O15 C64 C65 102.25(7) . . ?
C67 C64 C65 115.33(8) . . ?
C66 C64 C65 113.91(9) . . ?
O16 C65 C68 107.97(8) . . ?
O16 C65 C69 107.87(8) . . ?
C68 C65 C69 109.42(8) . . ?
O16 C65 C64 102.49(7) . . ?
C68 C65 C64 115.12(9) . . ?
C69 C65 C64 113.39(8) . . ?
O2 B1 O1 110.83(7) . . ?
O2 B1 Rh1 127.30(7) . . ?
O1 B1 Rh1 121.46(7) . . ?
O3 B2 O4 110.78(7) . . ?
O3 B2 Rh1 129.86(6) . . ?
O4 B2 Rh1 119.21(6) . . ?
O6 B3 O5 110.92(7) . . ?
O6 B3 Rh2 121.72(6) . . ?
O5 B3 Rh2 126.94(7) . . ?
O8 B4 O7 110.26(7) . . ?
O8 B4 Rh2 131.20(7) . . ?
O7 B4 Rh2 118.31(6) . . ?
O10 B5 O9 109.34(7) . . ?
O10 B5 Rh3 123.57(7) . . ?
O9 B5 Rh3 127.02(6) . . ?
O11 B6 O12 108.23(7) . . ?
O11 B6 Rh3 128.12(6) . . ?
O12 B6 Rh3 123.42(6) . . ?
O13 B7 O14 109.62(7) . . ?
O13 B7 Rh4 126.93(7) . . ?
O14 B7 Rh4 123.39(7) . . ?
O15 B8 O16 108.34(7) . . ?
O15 B8 Rh4 127.20(7) . . ?
O16 B8 Rh4 124.29(6) . . ?
B1 O1 C1 108.37(7) . . ?
B1 O2 C2 108.48(7) . . ?
B2 O3 C7 108.37(6) . . ?
B2 O4 C8 107.43(6) . . ?
B3 O5 C19 108.49(7) . . ?
B3 O6 C20 108.32(7) . . ?
B4 O7 C25 107.81(7) . . ?
B4 O8 C26 108.50(7) . . ?
B5 O9 C37 109.15(7) . . ?
B5 O10 C38 108.97(7) . . ?
B6 O11 C43 109.21(7) . . ?
B6 O12 C44 109.51(7) . . ?
B7 O13 C58 109.32(7) . . ?
B7 O14 C59 108.86(7) . . ?
B8 O15 C64 109.88(7) . . ?
B8 O16 C65 109.74(7) . . ?
C13 P1 C15 104.14(5) . . ?
C13 P1 C14 102.36(5) . . ?
C15 P1 C14 101.89(5) . . ?
C13 P1 Rh1 113.75(3) . . ?
C15 P1 Rh1 110.07(3) . . ?
C14 P1 Rh1 122.60(3) . . ?
C16 P2 C17 101.75(5) . . ?
C16 P2 C18 103.07(5) . . ?
C17 P2 C18 103.08(5) . . ?
C16 P2 Rh1 110.09(4) . . ?
C17 P2 Rh1 121.27(3) . . ?
C18 P2 Rh1 115.35(4) . . ?
C31 P3 C32 103.48(5) . . ?
C31 P3 C33 103.96(5) . . ?
C32 P3 C33 101.56(5) . . ?
C31 P3 Rh2 112.75(3) . . ?
C32 P3 Rh2 121.10(3) . . ?
C33 P3 Rh2 112.11(4) . . ?
C36 P4 C35 102.54(5) . . ?
C36 P4 C34 104.20(5) . . ?
C35 P4 C34 101.85(5) . . ?
C36 P4 Rh2 113.81(3) . . ?
C35 P4 Rh2 122.69(4) . . ?
C34 P4 Rh2 109.73(4) . . ?
C49 P5 C50 102.15(5) . . ?
C49 P5 C51 97.71(4) . . ?
C50 P5 C51 101.97(5) . . ?
C49 P5 Rh3 113.87(3) . . ?
C50 P5 Rh3 121.69(3) . . ?
C51 P5 Rh3 115.93(3) . . ?
C53 P6 C54 99.72(5) . . ?
C53 P6 C52 103.02(5) . . ?
C54 P6 C52 97.14(5) . . ?
C53 P6 Rh3 117.96(4) . . ?
C54 P6 Rh3 120.59(3) . . ?
C52 P6 Rh3 114.92(3) . . ?
C56 P7 C57 101.84(5) . . ?
C56 P7 C55 100.90(5) . . ?
C57 P7 C55 100.37(5) . . ?
C56 P7 Rh3 122.58(3) . . ?
C57 P7 Rh3 112.29(3) . . ?
C55 P7 Rh3 115.76(3) . . ?
C71 P8 C70 102.04(5) . . ?
C71 P8 C72 101.45(5) . . ?
C70 P8 C72 99.28(5) . . ?
C71 P8 Rh4 121.92(4) . . ?
C70 P8 Rh4 112.68(3) . . ?
C72 P8 Rh4 116.24(4) . . ?
C74 P9 C75 102.75(5) . . ?
C74 P9 C73 100.69(5) . . ?
C75 P9 C73 96.79(5) . . ?
C74 P9 Rh4 118.39(3) . . ?
C75 P9 Rh4 115.65(4) . . ?
C73 P9 Rh4 119.08(4) . . ?
C77 P10 C78 101.95(5) . . ?
C77 P10 C76 101.10(5) . . ?
C78 P10 C76 97.94(4) . . ?
C77 P10 Rh4 121.61(3) . . ?
C78 P10 Rh4 114.93(3) . . ?
C76 P10 Rh4 115.73(3) . . ?
B1 Rh1 B2 76.07(4) . . ?
B1 Rh1 P2 91.79(3) . . ?
B2 Rh1 P2 91.24(3) . . ?
B1 Rh1 P1 92.12(3) . . ?
B2 Rh1 P1 90.40(3) . . ?
P2 Rh1 P1 176.025(9) . . ?
B1 Rh1 Cl1 129.33(3) . . ?
B2 Rh1 Cl1 154.58(3) . . ?
P2 Rh1 Cl1 89.066(9) . . ?
P1 Rh1 Cl1 87.902(8) . . ?
B3 Rh2 B4 76.55(4) . . ?
B3 Rh2 P3 91.75(3) . . ?
B4 Rh2 P3 90.33(3) . . ?
B3 Rh2 P4 91.85(3) . . ?
B4 Rh2 P4 91.09(3) . . ?
P3 Rh2 P4 176.344(9) . . ?
B3 Rh2 Cl2 132.71(3) . . ?
B4 Rh2 Cl2 150.74(3) . . ?
P3 Rh2 Cl2 88.702(9) . . ?
P4 Rh2 Cl2 88.409(9) . . ?
B5 Rh3 B6 76.81(4) . . ?
B5 Rh3 P7 95.75(3) . . ?
B6 Rh3 P7 85.04(3) . . ?
B5 Rh3 P5 96.84(3) . . ?
B6 Rh3 P5 87.58(3) . . ?
P7 Rh3 P5 163.549(8) . . ?
B5 Rh3 P6 85.59(3) . . ?
B6 Rh3 P6 162.38(3) . . ?
P7 Rh3 P6 97.507(8) . . ?
P5 Rh3 P6 93.979(8) . . ?
B5 Rh3 Cl3 175.96(3) . . ?
B6 Rh3 Cl3 107.12(3) . . ?
P7 Rh3 Cl3 83.753(8) . . ?
P5 Rh3 Cl3 84.412(8) . . ?
P6 Rh3 Cl3 90.495(8) . . ?
B7 Rh4 B8 76.51(4) . . ?
B7 Rh4 P8 97.26(3) . . ?
B8 Rh4 P8 85.60(3) . . ?
B7 Rh4 P10 96.61(3) . . ?
B8 Rh4 P10 87.62(3) . . ?
P8 Rh4 P10 162.686(8) . . ?
B7 Rh4 P9 86.18(3) . . ?
B8 Rh4 P9 162.66(3) . . ?
P8 Rh4 P9 95.698(8) . . ?
P10 Rh4 P9 95.511(8) . . ?
B7 Rh4 Cl4 177.37(3) . . ?
B8 Rh4 Cl4 106.12(3) . . ?
P8 Rh4 Cl4 82.940(8) . . ?
P10 Rh4 Cl4 83.675(8) . . ?
P9 Rh4 Cl4 91.189(7) . . ?

loop_
_geom_bond_atom_site_label_1
_geom_bond_atom_site_label_2
_geom_bond_distance
_geom_bond_site_symmetry_2
_geom_bond_publ_flag
C1 O1 1.4507(11) . ?
C1 C4 1.5192(13) . ?
C1 C3 1.5296(14) . ?
C1 C2 1.5615(13) . ?
C2 O2 1.4518(10) . ?
C2 C6 1.5172(13) . ?
C2 C5 1.5277(13) . ?
C7 O3 1.4577(10) . ?
C7 C9 1.5149(13) . ?
C7 C10 1.5247(13) . ?
C7 C8 1.5533(12) . ?
C8 O4 1.4634(10) . ?
C8 C12 1.5200(13) . ?
C8 C11 1.5216(13) . ?
C13 P1 1.8178(9) . ?
C14 P1 1.8218(10) . ?
C15 P1 1.8204(9) . ?
C16 P2 1.8132(10) . ?
C17 P2 1.8145(10) . ?
C18 P2 1.8159(9) . ?
C19 O5 1.4612(10) . ?
C19 C21 1.5207(13) . ?
C19 C22 1.5219(13) . ?
C19 C20 1.5595(13) . ?
C20 O6 1.4588(10) . ?
C20 C24 1.5183(13) . ?
C20 C23 1.5236(13) . ?
C25 O7 1.4550(11) . ?
C25 C27 1.5189(14) . ?
C25 C28 1.5295(15) . ?
C25 C26 1.5588(13) . ?
C26 O8 1.4543(10) . ?
C26 C30 1.5194(13) . ?
C26 C29 1.5207(13) . ?
C31 P3 1.8136(9) . ?
C32 P3 1.8157(9) . ?
C33 P3 1.8162(9) . ?
C34 P4 1.8219(10) . ?
C35 P4 1.8183(11) . ?
C36 P4 1.8164(9) . ?
C37 O9 1.4511(11) . ?
C37 C40 1.5220(15) . ?
C37 C39 1.5272(15) . ?
C37 C38 1.5518(15) . ?
C38 O10 1.4553(11) . ?
C38 C42 1.5224(14) . ?
C38 C41 1.5252(15) . ?
C43 O11 1.4523(11) . ?
C43 C45 1.5187(15) . ?
C43 C46 1.5228(14) . ?
C43 C44 1.5478(13) . ?
C44 O12 1.4493(11) . ?
C44 C48 1.5216(13) . ?
C44 C47 1.5238(14) . ?
C49 P5 1.8210(9) . ?
C50 P5 1.8239(10) . ?
C51 P5 1.8273(9) . ?
C52 P6 1.8403(10) . ?
C53 P6 1.8236(10) . ?
C54 P6 1.8342(10) . ?
C55 P7 1.8249(9) . ?
C56 P7 1.8193(10) . ?
C57 P7 1.8237(9) . ?
C58 O13 1.4533(11) . ?
C58 C61 1.5244(14) . ?
C58 C60 1.5280(14) . ?
C58 C59 1.5559(14) . ?
C59 O14 1.4584(11) . ?
C59 C62 1.5246(14) . ?
C59 C63 1.5269(14) . ?
C64 O15 1.4498(11) . ?
C64 C67 1.5243(14) . ?
C64 C66 1.5249(15) . ?
C64 C65 1.5529(14) . ?
C65 O16 1.4514(11) . ?
C65 C68 1.5211(14) . ?
C65 C69 1.5244(14) . ?
C70 P8 1.8222(9) . ?
C71 P8 1.8165(10) . ?
C72 P8 1.8269(10) . ?
C73 P9 1.8342(10) . ?
C74 P9 1.8284(10) . ?
C75 P9 1.8315(10) . ?
C76 P10 1.8289(10) . ?
C77 P10 1.8220(10) . ?
C78 P10 1.8234(9) . ?
B1 O2 1.3875(12) . ?
B1 O1 1.3912(12) . ?
B1 Rh1 1.9767(9) . ?
B2 O3 1.3833(11) . ?
B2 O4 1.3926(11) . ?
B2 Rh1 2.0108(9) . ?
B3 O6 1.3858(11) . ?
B3 O5 1.3877(11) . ?
B3 Rh2 1.9884(9) . ?
B4 O8 1.3892(11) . ?
B4 O7 1.3957(11) . ?
B4 Rh2 1.9961(9) . ?
B5 O10 1.3939(11) . ?
B5 O9 1.3953(12) . ?
B5 Rh3 2.0245(9) . ?
B6 O11 1.3950(11) . ?
B6 O12 1.4039(11) . ?
B6 Rh3 2.0825(9) . ?
B7 O13 1.3920(12) . ?
B7 O14 1.3938(11) . ?
B7 Rh4 2.0365(9) . ?
B8 O15 1.3928(12) . ?
B8 O16 1.4041(11) . ?
B8 Rh4 2.0866(9) . ?
P1 Rh1 2.3075(2) . ?
P2 Rh1 2.3070(2) . ?
P3 Rh2 2.3030(2) . ?
P4 Rh2 2.3076(2) . ?
P5 Rh3 2.3235(2) . ?
P6 Rh3 2.4496(2) . ?
P7 Rh3 2.3205(2) . ?
P8 Rh4 2.3183(2) . ?
P9 Rh4 2.4488(2) . ?
P10 Rh4 2.3281(2) . ?
Cl1 Rh1 2.4425(2) . ?
Cl2 Rh2 2.4341(2) . ?
Cl3 Rh3 2.5655(2) . ?
Cl4 Rh4 2.5577(2) . ?

loop_
_geom_torsion_atom_site_label_1
_geom_torsion_atom_site_label_2
_geom_torsion_atom_site_label_3
_geom_torsion_atom_site_label_4
_geom_torsion
_geom_torsion_site_symmetry_1
_geom_torsion_site_symmetry_2
_geom_torsion_site_symmetry_3
_geom_torsion_site_symmetry_4
_geom_torsion_publ_flag
O1 C1 C2 O2 -26.02(8) . . . . ?
C4 C1 C2 O2 -143.29(8) . . . . ?
C3 C1 C2 O2 88.62(8) . . . . ?
O1 C1 C2 C6 -143.73(8) . . . . ?
C4 C1 C2 C6 99.00(10) . . . . ?
C3 C1 C2 C6 -29.09(10) . . . . ?
O1 C1 C2 C5 88.32(9) . . . . ?
C4 C1 C2 C5 -28.95(11) . . . . ?
C3 C1 C2 C5 -157.04(8) . . . . ?
O3 C7 C8 O4 29.87(8) . . . . ?
C9 C7 C8 O4 147.53(7) . . . . ?
C10 C7 C8 O4 -84.77(8) . . . . ?
O3 C7 C8 C12 147.95(7) . . . . ?
C9 C7 C8 C12 -94.39(10) . . . . ?
C10 C7 C8 C12 33.31(10) . . . . ?
O3 C7 C8 C11 -85.33(8) . . . . ?
C9 C7 C8 C11 32.33(10) . . . . ?
C10 C7 C8 C11 160.03(8) . . . . ?
O5 C19 C20 O6 -26.51(8) . . . . ?
C21 C19 C20 O6 -143.76(7) . . . . ?
C22 C19 C20 O6 88.24(8) . . . . ?
O5 C19 C20 C24 -143.56(8) . . . . ?
C21 C19 C20 C24 99.18(9) . . . . ?
C22 C19 C20 C24 -28.82(11) . . . . ?
O5 C19 C20 C23 87.92(8) . . . . ?
C21 C19 C20 C23 -29.33(10) . . . . ?
C22 C19 C20 C23 -157.33(8) . . . . ?
O7 C25 C26 O8 30.14(8) . . . . ?
C27 C25 C26 O8 147.45(8) . . . . ?
C28 C25 C26 O8 -84.23(9) . . . . ?
O7 C25 C26 C30 146.68(8) . . . . ?
C27 C25 C26 C30 -96.00(10) . . . . ?
C28 C25 C26 C30 32.31(11) . . . . ?
O7 C25 C26 C29 -84.81(9) . . . . ?
C27 C25 C26 C29 32.51(11) . . . . ?
C28 C25 C26 C29 160.82(8) . . . . ?
O9 C37 C38 O10 -27.27(9) . . . . ?
C40 C37 C38 O10 -144.99(8) . . . . ?
C39 C37 C38 O10 87.96(9) . . . . ?
O9 C37 C38 C42 -144.62(9) . . . . ?
C40 C37 C38 C42 97.65(11) . . . . ?
C39 C37 C38 C42 -29.39(12) . . . . ?
O9 C37 C38 C41 87.15(9) . . . . ?
C40 C37 C38 C41 -30.57(12) . . . . ?
C39 C37 C38 C41 -157.62(9) . . . . ?
O11 C43 C44 O12 -29.12(9) . . . . ?
C45 C43 C44 O12 85.25(9) . . . . ?
C46 C43 C44 O12 -147.21(8) . . . . ?
O11 C43 C44 C48 -146.28(8) . . . . ?
C45 C43 C44 C48 -31.92(11) . . . . ?
C46 C43 C44 C48 95.63(11) . . . . ?
O11 C43 C44 C47 86.23(9) . . . . ?
C45 C43 C44 C47 -159.41(8) . . . . ?
C46 C43 C44 C47 -31.87(11) . . . . ?
O13 C58 C59 O14 26.58(9) . . . . ?
C61 C58 C59 O14 144.22(8) . . . . ?
C60 C58 C59 O14 -89.17(9) . . . . ?
O13 C58 C59 C62 144.26(8) . . . . ?
C61 C58 C59 C62 -98.10(10) . . . . ?
C60 C58 C59 C62 28.51(12) . . . . ?
O13 C58 C59 C63 -87.61(9) . . . . ?
C61 C58 C59 C63 30.02(11) . . . . ?
C60 C58 C59 C63 156.63(8) . . . . ?
O15 C64 C65 O16 26.23(9) . . . . ?
C67 C64 C65 O16 144.03(8) . . . . ?
C66 C64 C65 O16 -88.27(9) . . . . ?
O15 C64 C65 C68 143.17(8) . . . . ?
C67 C64 C65 C68 -99.03(11) . . . . ?
C66 C64 C65 C68 28.67(11) . . . . ?
O15 C64 C65 C69 -89.76(9) . . . . ?
C67 C64 C65 C69 28.04(11) . . . . ?
C66 C64 C65 C69 155.74(8) . . . . ?
O2 B1 O1 C1 -9.83(10) . . . . ?
Rh1 B1 O1 C1 176.96(6) . . . . ?
C4 C1 O1 B1 143.65(8) . . . . ?
C3 C1 O1 B1 -97.29(9) . . . . ?
C2 C1 O1 B1 22.15(9) . . . . ?
O1 B1 O2 C2 -8.36(10) . . . . ?
Rh1 B1 O2 C2 164.36(7) . . . . ?
C6 C2 O2 B1 143.66(8) . . . . ?
C5 C2 O2 B1 -98.30(8) . . . . ?
C1 C2 O2 B1 21.31(9) . . . . ?
O4 B2 O3 C7 10.14(10) . . . . ?
Rh1 B2 O3 C7 -174.40(7) . . . . ?
C9 C7 O3 B2 -147.04(8) . . . . ?
C10 C7 O3 B2 94.33(8) . . . . ?
C8 C7 O3 B2 -24.90(8) . . . . ?
O3 B2 O4 C8 10.60(10) . . . . ?
Rh1 B2 O4 C8 -165.40(6) . . . . ?
C12 C8 O4 B2 -146.98(8) . . . . ?
C11 C8 O4 B2 94.28(8) . . . . ?
C7 C8 O4 B2 -25.17(9) . . . . ?
O6 B3 O5 C19 -7.83(10) . . . . ?
Rh2 B3 O5 C19 164.77(6) . . . . ?
C21 C19 O5 B3 143.51(8) . . . . ?
C22 C19 O5 B3 -97.94(9) . . . . ?
C20 C19 O5 B3 21.40(9) . . . . ?
O5 B3 O6 C20 -10.71(10) . . . . ?
Rh2 B3 O6 C20 176.25(6) . . . . ?
C24 C20 O6 B3 145.40(8) . . . . ?
C23 C20 O6 B3 -95.60(9) . . . . ?
C19 C20 O6 B3 23.12(9) . . . . ?
O8 B4 O7 C25 11.28(10) . . . . ?
Rh2 B4 O7 C25 -163.88(6) . . . . ?
C27 C25 O7 B4 -147.57(8) . . . . ?
C28 C25 O7 B4 92.91(9) . . . . ?
C26 C25 O7 B4 -25.70(9) . . . . ?
O7 B4 O8 C26 9.76(10) . . . . ?
Rh2 B4 O8 C26 -175.91(7) . . . . ?
C30 C26 O8 B4 -146.33(8) . . . . ?
C29 C26 O8 B4 94.82(9) . . . . ?
C25 C26 O8 B4 -24.77(9) . . . . ?
O10 B5 O9 C37 -8.70(10) . . . . ?
Rh3 B5 O9 C37 168.21(7) . . . . ?
C40 C37 O9 B5 144.51(9) . . . . ?
C39 C37 O9 B5 -97.63(9) . . . . ?
C38 C37 O9 B5 22.52(9) . . . . ?
O9 B5 O10 C38 -10.43(10) . . . . ?
Rh3 B5 O10 C38 172.54(6) . . . . ?
C42 C38 O10 B5 145.45(9) . . . . ?
C41 C38 O10 B5 -95.61(10) . . . . ?
C37 C38 O10 B5 23.50(9) . . . . ?
O12 B6 O11 C43 -12.46(10) . . . . ?
Rh3 B6 O11 C43 162.12(7) . . . . ?
C45 C43 O11 B6 -93.24(9) . . . . ?
C46 C43 O11 B6 148.31(9) . . . . ?
C44 C43 O11 B6 26.03(9) . . . . ?
O11 B6 O12 C44 -8.03(10) . . . . ?
Rh3 B6 O12 C44 177.08(6) . . . . ?
C48 C44 O12 B6 145.42(8) . . . . ?
C47 C44 O12 B6 -95.80(9) . . . . ?
C43 C44 O12 B6 23.35(9) . . . . ?
O14 B7 O13 C58 8.19(10) . . . . ?
Rh4 B7 O13 C58 -168.99(7) . . . . ?
C61 C58 O13 B7 -143.63(9) . . . . ?
C60 C58 O13 B7 98.40(9) . . . . ?
C59 C58 O13 B7 -21.79(9) . . . . ?
O13 B7 O14 C59 10.50(10) . . . . ?
Rh4 B7 O14 C59 -172.21(6) . . . . ?
C62 C59 O14 B7 -145.22(9) . . . . ?
C63 C59 O14 B7 96.17(9) . . . . ?
C58 C59 O14 B7 -23.11(9) . . . . ?
O16 B8 O15 C64 11.66(10) . . . . ?
Rh4 B8 O15 C64 -163.74(7) . . . . ?
C67 C64 O15 B8 -146.13(9) . . . . ?
C66 C64 O15 B8 96.08(10) . . . . ?
C65 C64 O15 B8 -23.73(10) . . . . ?
O15 B8 O16 C65 6.92(10) . . . . ?
Rh4 B8 O16 C65 -177.52(6) . . . . ?
C68 C65 O16 B8 -142.80(9) . . . . ?
C69 C65 O16 B8 99.05(9) . . . . ?
C64 C65 O16 B8 -20.86(9) . . . . ?
